data_9014984
loop_
_publ_author_name
'Ertl, A.'
'Schuster, R.'
'Hughes, J. M.'
'Ludwig, T.'
'Meyer, H.-P.'
'Finger, F.'
'Dyar, M. D.'
'Ruschel, K.'
'Rossman, G. R.'
'Klotzli, U.'
'Brandstatter, F.'
'Lengauer, C. L.'
'Tillmanns, E.'

_publ_section_title
;
 Li-bearing tourmalines in Variscan granitic pegmatites
 from the Moldanubian nappes, Lower Austria
 Note: Sample TK42
;
_journal_name_full 'European Journal of Mineralogy'
_journal_page_first 695
_journal_page_last 715
_journal_paper_doi 10.1127/0935-1221/2012/0024-2203
_journal_volume 24
_journal_year 2012
_chemical_compound_source 'Konigsalm, Moldanian nappes, Lower Austria'
_chemical_formula_sum 'Al6.696 B3 F0.03 Fe1.2 H3.91 Li0.009 Mg1.032 Mn0.039 Na0.49 O30.97 Si5.952 Ti0.009'
_chemical_name_mineral Magnesiofoitite
_space_group_IT_number 160
_symmetry_space_group_name_Hall 'R 3 -2"'
_symmetry_space_group_name_H-M 'R 3 m :H'
_cell_angle_alpha 90
_cell_angle_beta 90
_cell_angle_gamma 120
_cell_formula_units_Z 3
_cell_length_a 15.9476
_cell_length_b 15.9476
_cell_length_c 7.1578
_cell_volume 1576.525
_database_code_amcsd 0019400
_exptl_crystal_density_diffrn 3.117
_cod_original_sg_symbol_H-M 'R 3 m'
_cod_original_formula_sum 'Na.49 Fe1.2 Al6.696 Mg1.032 Mn.039 Li.009 Ti.009 Si5.952 B3 O30.97 F.03 H3.91'
_cod_database_code 9014984

loop_
_space_group_symop_operation_xyz
x,y,z
2/3+x,1/3+y,1/3+z
1/3+x,2/3+y,2/3+z
x,x-y,z
2/3+x,1/3+x-y,1/3+z
1/3+x,2/3+x-y,2/3+z
-y,-x,z
2/3-y,1/3-x,1/3+z
1/3-y,2/3-x,2/3+z
-x+y,y,z
2/3-x+y,1/3+y,1/3+z
1/3-x+y,2/3+y,2/3+z
-y,x-y,z
2/3-y,1/3+x-y,1/3+z
1/3-y,2/3+x-y,2/3+z
-x+y,-x,z
2/3-x+y,1/3-x,1/3+z
1/3-x+y,2/3-x,2/3+z

loop_
_atom_site_label
_atom_site_fract_x
_atom_site_fract_y
_atom_site_fract_z
_atom_site_occupancy
_atom_site_U_iso_or_equiv
_atom_site_type_symbol
_atom_site_attached_hydrogens
NaX 0.00000 0.00000 0.24940 0.49000 0.03080 Na 0
Fe2+Y 0.12456 0.06228 0.35953 0.32300 0.01020 Fe 0
AlY 0.12456 0.06228 0.35953 0.31000 0.01020 Al 0
MgY 0.12456 0.06228 0.35953 0.25000 0.01020 Mg 0
Fe3+Y 0.12456 0.06228 0.35953 0.07700 0.01020 Fe 0
Mn2+Y 0.12456 0.06228 0.35953 0.01300 0.01020 Mn 0
LiY 0.12456 0.06228 0.35953 0.00300 0.01020 Li 0
Ti4+Y 0.12456 0.06228 0.35953 0.00300 0.01020 Ti 0
AlZ 0.29816 0.26145 0.37657 0.95300 0.00650 Al 0
MgZ 0.29816 0.26145 0.37657 0.04700 0.00650 Mg 0
SiT 0.19193 0.18994 0.01238 0.99200 0.00600 Si 0
AlT 0.19193 0.18994 0.01238 0.00800 0.00600 Al 0
B 0.11020 0.22040 0.46690 1.00000 0.00980 B 0
O-H1 0.00000 0.00000 0.21100 0.91000 0.02560 O 1
F1 0.00000 0.00000 0.21100 0.03000 0.02560 F 0
O1 0.00000 0.00000 0.21100 0.06000 0.02560 O 0
O2 0.06173 0.12346 0.50110 1.00000 0.01650 O 0
O3 0.26600 0.13300 0.47700 1.00000 0.01310 O 0
H3 0.26300 0.13150 0.57700 1.00000 0.04000 H 0
O4 0.09352 0.18704 0.08070 1.00000 0.01100 O 0
O5 0.18720 0.09360 0.10400 1.00000 0.01050 O 0
O6 0.19740 0.18670 0.21190 1.00000 0.00980 O 0
O7 0.28510 0.28560 0.09140 1.00000 0.00880 O 0
O8 0.20990 0.27070 0.45320 1.00000 0.01060 O 0

loop_
_cod_changelog_entry_id
_cod_changelog_entry_author
_cod_changelog_entry_date
_cod_changelog_entry_text
1
;cod-tools version 3.8.0
Id: cif_guess_AMCSD_atom_types 9574 2023-05-10 09:00:05Z saulius
;
2023-05-10T18:55:42+03:00
;Derived atom types and hydrogen counts
from atom names that follow the AMCSD naming convention
(Wat == water, O-H == hydroxyl).
;

loop_
_cod_related_entry_id
_cod_related_entry_database
_cod_related_entry_code
1 AMCSD 0019400
